data_7048586
loop_
_publ_author_name
'Resa, Sandra'
'Mill\'an, Alba'
'Fuentes, Noelia'
'Crovetto, Luis'
'Luisa Marcos, M.'
'Lezama, Luis'
'Choquesillo-Lazarte, Duane'
'Blanco, Victor'
'Campa\~na, Araceli G'
'C\'ardenas, Diego J'
'Cuerva, Juan M.'

_publ_section_title
;
 O-H and (CO)N-H bond weakening by coordination to Fe(ii).
;
_journal_issue 6
_journal_name_full 'Dalton transactions (Cambridge, England : 2003)'
_journal_page_first 2179
_journal_page_last 2189
_journal_paper_doi 10.1039/c8dt04689a
_journal_volume 48
_journal_year 2019
_chemical_formula_sum 'C16 H22 Cl2 Fe N4'
_chemical_formula_weight 397.12
_space_group_crystal_system orthorhombic
_space_group_IT_number 60
_space_group_name_Hall '-P 2n 2ab'
_space_group_name_H-M_alt 'P b c n'
_symmetry_space_group_name_Hall '-P 2n 2ab'
_symmetry_space_group_name_H-M 'P b c n'
_atom_sites_solution_hydrogens geom
_audit_creation_method SHELXL-2016/4
_audit_update_record
;
2018-11-23 deposited with the CCDC.
2019-01-11 downloaded from the CCDC.
;
_cell_angle_alpha 90
_cell_angle_beta 90
_cell_angle_gamma 90
_cell_formula_units_Z 4
_cell_length_a 14.1995(7)
_cell_length_b 8.0887(5)
_cell_length_c 15.0900(8)
_cell_measurement_reflns_used 9834
_cell_measurement_temperature 100(2)
_cell_measurement_theta_max 40.255
_cell_measurement_theta_min 2.898
_cell_volume 1733.17(16)
_computing_cell_refinement 'Bruker APEX3'
_computing_data_collection 'Bruker APEX3'
_computing_data_reduction 'SAINT V8.37A'
_computing_molecular_graphics 'USCF Chimera 1.10.1 and Ortep3'
_computing_publication_material 'WINGX CIF Routines'
_computing_structure_refinement 'SHELXL-2016/4 (Sheldrick, 2016)'
_computing_structure_solution 'SHELXT-2014/5 (Sheldrick, 2014)'
_diffrn_ambient_temperature 100(2)
_diffrn_measured_fraction_theta_full 1.000
_diffrn_measured_fraction_theta_max 0.995
_diffrn_measurement_device_type 'Bruker D8 Venture'
_diffrn_radiation_type MoK\a
_diffrn_radiation_wavelength 0.71073
_diffrn_reflns_av_R_equivalents 0.0314
_diffrn_reflns_av_unetI/netI 0.0272
_diffrn_reflns_Laue_measured_fraction_full 1.000
_diffrn_reflns_Laue_measured_fraction_max 0.995
_diffrn_reflns_limit_h_max 25
_diffrn_reflns_limit_h_min -25
_diffrn_reflns_limit_k_max 9
_diffrn_reflns_limit_k_min -14
_diffrn_reflns_limit_l_max 27
_diffrn_reflns_limit_l_min -27
_diffrn_reflns_number 30851
_diffrn_reflns_point_group_measured_fraction_full 1.000
_diffrn_reflns_point_group_measured_fraction_max 0.995
_diffrn_reflns_theta_full 25.242
_diffrn_reflns_theta_max 40.380
_diffrn_reflns_theta_min 2.700
_exptl_absorpt_coefficient_mu 1.182
_exptl_absorpt_correction_T_max 0.9991
_exptl_absorpt_correction_T_min 0.8484
_exptl_absorpt_correction_type numerical
_exptl_absorpt_process_details
;
SADABS-2014/5 (Bruker,2014/5) was used for absorption correction.
wR2(int) was 0.0335 after correction.
The Ratio of minimum to maximum transmission is 0.8492.
;
_exptl_crystal_colour brown-red
_exptl_crystal_density_diffrn 1.522
_exptl_crystal_description rhomboid
_exptl_crystal_F_000 824
_exptl_crystal_size_max 0.453
_exptl_crystal_size_mid 0.218
_exptl_crystal_size_min 0.100
_refine_diff_density_max 0.517
_refine_diff_density_min -0.663
_refine_diff_density_rms 0.082
_refine_ls_extinction_method none
_refine_ls_goodness_of_fit_ref 1.049
_refine_ls_hydrogen_treatment constr
_refine_ls_matrix_type full
_refine_ls_number_parameters 106
_refine_ls_number_reflns 5484
_refine_ls_number_restraints 0
_refine_ls_restrained_S_all 1.049
_refine_ls_R_factor_all 0.0433
_refine_ls_R_factor_gt 0.0289
_refine_ls_shift/su_max 0.001
_refine_ls_shift/su_mean 0.000
_refine_ls_structure_factor_coef Fsqd
_refine_ls_weighting_details 'w=1/[\s^2^(Fo^2^)+(0.0278P)^2^+0.6275P] where P=(Fo^2^+2Fc^2^)/3'
_refine_ls_weighting_scheme calc
_refine_ls_wR_factor_gt 0.0642
_refine_ls_wR_factor_ref 0.0694
_reflns_Friedel_coverage 0.000
_reflns_number_gt 4449
_reflns_number_total 5484
_reflns_threshold_expression 'I > 2\s(I)'
_cod_data_source_file c8dt04689a2.cif
_cod_data_source_block "'Fe(II)(mep)Cl2'"
_cod_depositor_comments 'Adding full bibliography for 7048585--7048591.cif.'
_cod_database_code 7048586
_shelx_shelxl_version_number 2016/4
_shelx_space_group_comment
;
The symmetry employed for this shelxl refinement is uniquely defined
by the following loop, which should always be used as a source of
symmetry information in preference to the above space-group names.
They are only intended as comments.
;
_shelx_estimated_absorpt_t_min 0.616
_shelx_estimated_absorpt_t_max 0.891

loop_
_space_group_symop_operation_xyz
'x, y, z'
'-x+1/2, -y+1/2, z+1/2'
'-x, y, -z+1/2'
'x+1/2, -y+1/2, -z'
'-x, -y, -z'
'x-1/2, y-1/2, -z-1/2'
'x, -y, z-1/2'
'-x-1/2, y-1/2, z'

loop_
_atom_site_label
_atom_site_type_symbol
_atom_site_fract_x
_atom_site_fract_y
_atom_site_fract_z
_atom_site_U_iso_or_equiv
_atom_site_adp_type
_atom_site_occupancy
_atom_site_site_symmetry_order
_atom_site_calc_flag
_atom_site_refinement_flags_posn
_atom_site_refinement_flags_adp
_atom_site_refinement_flags_occupancy
C1 C 0.63236(6) 0.19399(9) 0.42098(5) 0.01289(12) Uani 1 1 d . . .
H1 H 0.581026 0.138605 0.448334 0.015 Uiso 1 1 calc R U .
C2 C 0.71461(6) 0.21632(10) 0.46912(5) 0.01671(14) Uani 1 1 d . . .
H2 H 0.719236 0.177977 0.528468 0.020 Uiso 1 1 calc R U .
C3 C 0.78996(6) 0.29567(10) 0.42901(6) 0.01889(15) Uani 1 1 d . . .
H3 H 0.847224 0.311954 0.460369 0.023 Uiso 1 1 calc R U .
C4 C 0.78048(6) 0.35109(10) 0.34217(6) 0.01562(13) Uani 1 1 d . . .
H4 H 0.831323 0.404737 0.313055 0.019 Uiso 1 1 calc R U .
C5 C 0.69540(5) 0.32657(9) 0.29886(5) 0.01216(11) Uani 1 1 d . . .
C6 C 0.67965(6) 0.38652(11) 0.20541(5) 0.01631(13) Uani 1 1 d . . .
H6A H 0.718987 0.485452 0.194381 0.020 Uiso 1 1 calc R U .
H6B H 0.699012 0.299423 0.163072 0.020 Uiso 1 1 calc R U .
C7 C 0.55267(6) 0.57808(9) 0.24136(5) 0.01608(14) Uani 1 1 d . . .
H7A H 0.570144 0.678042 0.207266 0.019 Uiso 1 1 calc R U .
H7B H 0.587027 0.580627 0.298433 0.019 Uiso 1 1 calc R U .
C8 C 0.56362(7) 0.45404(12) 0.09543(5) 0.01942(15) Uani 1 1 d . . .
H8A H 0.607876 0.537193 0.073156 0.029 Uiso 1 1 calc R U .
H8B H 0.498939 0.492465 0.085973 0.029 Uiso 1 1 calc R U .
H8C H 0.573296 0.349718 0.063688 0.029 Uiso 1 1 calc R U .
N1 N 0.62238(5) 0.24753(8) 0.33721(4) 0.01109(10) Uani 1 1 d . . .
N2 N 0.57975(5) 0.42809(8) 0.19087(4) 0.01221(10) Uani 1 1 d . . .
CL1 Cl 0.57435(2) 0.01919(3) 0.14747(2) 0.01657(4) Uani 1 1 d . . .
FE1 Fe 0.500000 0.20943(2) 0.250000 0.00814(3) Uani 1 2 d S T P

loop_
_atom_site_aniso_label
_atom_site_aniso_U_11
_atom_site_aniso_U_22
_atom_site_aniso_U_33
_atom_site_aniso_U_23
_atom_site_aniso_U_13
_atom_site_aniso_U_12
C1 0.0157(3) 0.0134(3) 0.0096(2) 0.0005(2) -0.0024(2) 0.0013(2)
C2 0.0215(4) 0.0144(3) 0.0143(3) -0.0003(2) -0.0084(3) 0.0018(3)
C3 0.0180(4) 0.0151(3) 0.0236(4) -0.0016(3) -0.0108(3) 0.0003(3)
C4 0.0115(3) 0.0141(3) 0.0212(3) -0.0019(3) -0.0034(3) -0.0010(2)
C5 0.0109(3) 0.0135(3) 0.0121(3) -0.0008(2) -0.0003(2) -0.0010(2)
C6 0.0121(3) 0.0239(4) 0.0129(3) 0.0033(3) 0.0013(2) -0.0049(3)
C7 0.0220(4) 0.0095(3) 0.0167(3) 0.0015(2) -0.0050(3) -0.0038(2)
C8 0.0231(4) 0.0254(4) 0.0097(3) 0.0067(3) -0.0013(3) -0.0053(3)
N1 0.0114(3) 0.0128(2) 0.0090(2) 0.00059(18) -0.00103(18) -0.00022(19)
N2 0.0142(3) 0.0141(2) 0.0083(2) 0.00258(18) -0.00108(19) -0.0029(2)
CL1 0.01908(9) 0.01701(8) 0.01362(7) -0.00396(6) -0.00093(6) 0.00745(6)
FE1 0.00927(6) 0.00813(5) 0.00702(5) 0.000 -0.00081(4) 0.000

loop_
_atom_type_symbol
_atom_type_description
_atom_type_scat_dispersion_real
_atom_type_scat_dispersion_imag
_atom_type_scat_source
C C 0.0033 0.0016 'International Tables Vol C Tables 4.2.6.8 and 6.1.1.4'
H H 0.0000 0.0000 'International Tables Vol C Tables 4.2.6.8 and 6.1.1.4'
N N 0.0061 0.0033 'International Tables Vol C Tables 4.2.6.8 and 6.1.1.4'
Cl Cl 0.1484 0.1585 'International Tables Vol C Tables 4.2.6.8 and 6.1.1.4'
Fe Fe 0.3463 0.8444 'International Tables Vol C Tables 4.2.6.8 and 6.1.1.4'

loop_
_geom_angle_atom_site_label_1
_geom_angle_atom_site_label_2
_geom_angle_atom_site_label_3
_geom_angle
_geom_angle_site_symmetry_1
_geom_angle_site_symmetry_3
N1 C1 C2 122.65(8) . .
N1 C1 H1 118.7 . .
C2 C1 H1 118.7 . .
C3 C2 C1 118.76(7) . .
C3 C2 H2 120.6 . .
C1 C2 H2 120.6 . .
C2 C3 C4 119.05(7) . .
C2 C3 H3 120.5 . .
C4 C3 H3 120.5 . .
C5 C4 C3 118.79(8) . .
C5 C4 H4 120.6 . .
C3 C4 H4 120.6 . .
N1 C5 C4 122.34(7) . .
N1 C5 C6 116.08(6) . .
C4 C5 C6 121.57(7) . .
N2 C6 C5 110.81(6) . .
N2 C6 H6A 109.5 . .
C5 C6 H6A 109.5 . .
N2 C6 H6B 109.5 . .
C5 C6 H6B 109.5 . .
H6A C6 H6B 108.1 . .
N2 C7 C7 110.10(5) . 3_655
N2 C7 H7A 109.6 . .
C7 C7 H7A 109.6 3_655 .
N2 C7 H7B 109.6 . .
C7 C7 H7B 109.6 3_655 .
H7A C7 H7B 108.2 . .
N2 C8 H8A 109.5 . .
N2 C8 H8B 109.5 . .
H8A C8 H8B 109.5 . .
N2 C8 H8C 109.5 . .
H8A C8 H8C 109.5 . .
H8B C8 H8C 109.5 . .
C1 N1 C5 118.38(7) . .
C1 N1 FE1 126.90(5) . .
C5 N1 FE1 114.63(5) . .
C8 N2 C6 109.13(6) . .
C8 N2 C7 110.20(6) . .
C6 N2 C7 111.07(6) . .
C8 N2 FE1 114.55(5) . .
C6 N2 FE1 104.04(5) . .
C7 N2 FE1 107.72(5) . .
N1 FE1 N1 163.91(3) . 3_655
N1 FE1 N2 74.54(2) . .
N1 FE1 N2 92.84(2) 3_655 .
N1 FE1 N2 92.84(2) . 3_655
N1 FE1 N2 74.54(2) 3_655 3_655
N2 FE1 N2 78.37(4) . 3_655
N1 FE1 CL1 97.274(18) . .
N1 FE1 CL1 92.930(17) 3_655 .
N2 FE1 CL1 91.508(18) . .
N2 FE1 CL1 163.284(17) 3_655 .
N1 FE1 CL1 92.930(17) . 3_655
N1 FE1 CL1 97.274(18) 3_655 3_655
N2 FE1 CL1 163.284(17) . 3_655
N2 FE1 CL1 91.509(18) 3_655 3_655
CL1 FE1 CL1 101.191(12) . 3_655

loop_
_geom_bond_atom_site_label_1
_geom_bond_atom_site_label_2
_geom_bond_distance
_geom_bond_site_symmetry_2
C1 N1 1.3437(9) .
C1 C2 1.3873(11) .
C1 H1 0.9500 .
C2 C3 1.3866(13) .
C2 H2 0.9500 .
C3 C4 1.3916(12) .
C3 H3 0.9500 .
C4 C5 1.3877(11) .
C4 H4 0.9500 .
C5 N1 1.3486(10) .
C5 C6 1.5079(11) .
C6 N2 1.4742(11) .
C6 H6A 0.9900 .
C6 H6B 0.9900 .
C7 N2 1.4833(11) .
C7 C7 1.5184(18) 3_655
C7 H7A 0.9900 .
C7 H7B 0.9900 .
C8 N2 1.4733(10) .
C8 H8A 0.9800 .
C8 H8B 0.9800 .
C8 H8C 0.9800 .
N1 FE1 2.2015(6) .
N2 FE1 2.2819(6) .
CL1 FE1 2.4241(2) .
FE1 N1 2.2015(6) 3_655
FE1 N2 2.2819(6) 3_655
FE1 CL1 2.4241(2) 3_655

loop_
_geom_torsion_atom_site_label_1
_geom_torsion_atom_site_label_2
_geom_torsion_atom_site_label_3
_geom_torsion_atom_site_label_4
_geom_torsion
_geom_torsion_site_symmetry_1
N1 C1 C2 C3 -0.64(12) .
C1 C2 C3 C4 0.39(12) .
C2 C3 C4 C5 0.67(12) .
C3 C4 C5 N1 -1.60(12) .
C3 C4 C5 C6 178.75(8) .
N1 C5 C6 N2 30.42(10) .
C4 C5 C6 N2 -149.91(7) .
C2 C1 N1 C5 -0.23(11) .
C2 C1 N1 FE1 176.29(6) .
C4 C5 N1 C1 1.37(11) .
C6 C5 N1 C1 -178.96(7) .
C4 C5 N1 FE1 -175.57(6) .
C6 C5 N1 FE1 4.10(9) .
C5 C6 N2 C8 -168.90(7) .
C5 C6 N2 C7 69.42(8) .
C5 C6 N2 FE1 -46.22(7) .
C7 C7 N2 C8 83.22(9) 3_655
C7 C7 N2 C6 -155.72(7) 3_655
C7 C7 N2 FE1 -42.39(8) 3_655
